data_7043974
loop_
_publ_author_name
'Manna, Utsab'
'Kayal, Santanu'
'Nayak, Biswajit'
'Das, Gopal'

_publ_section_title
;
 Systematic Size Mediated Trapping of Anions of Varied Dimensionality
 within Dimeric Capsular Assembly of a Flexible Neutral Bis-Urea Platform
;
_journal_name_full 'Dalton Trans.'
_journal_paper_doi 10.1039/C7DT02308A
_journal_year 2017
_chemical_formula_moiety 'C24 H14 F12 N4 O2, C8 H20 N, Cl'
_chemical_formula_sum 'C32 H34 Cl F12 N5 O2'
_chemical_formula_weight 784.09
_space_group_crystal_system triclinic
_space_group_IT_number 2
_space_group_name_Hall '-P 1'
_space_group_name_H-M_alt 'P -1'
_symmetry_space_group_name_Hall '-P 1'
_symmetry_space_group_name_H-M 'P -1'
_atom_sites_solution_hydrogens mixed
_audit_creation_method SHELXL-2014/7
_audit_update_record
;
2017-08-11 deposited with the CCDC.
2017-08-14 downloaded from the CCDC.
;
_cell_angle_alpha 77.996(8)
_cell_angle_beta 87.728(7)
_cell_angle_gamma 70.382(8)
_cell_formula_units_Z 2
_cell_length_a 10.0555(9)
_cell_length_b 13.4392(13)
_cell_length_c 14.8575(13)
_cell_measurement_reflns_used 3336
_cell_measurement_temperature 298(2)
_cell_measurement_theta_max 24.2490
_cell_measurement_theta_min 3.4690
_cell_volume 1848.9(3)
_computing_cell_refinement 'Bruker SMART'
_computing_data_collection 'Bruker SMART'
_computing_data_reduction 'Bruker SAINT'
_computing_molecular_graphics 'Bruker SHELXTL'
_computing_publication_material 'Bruker SHELXTL'
_computing_structure_refinement 'SHELXL-2014/7 (Sheldrick, 2014)'
_computing_structure_solution 'Bruker SHELXTL'
_diffrn_ambient_temperature 298(2)
_diffrn_measured_fraction_theta_full 0.998
_diffrn_measured_fraction_theta_max 0.998
_diffrn_measurement_device_type 'CCD and area detector'
_diffrn_measurement_method 'phi and omega scans'
_diffrn_radiation_type MoK\a
_diffrn_radiation_wavelength 0.71073
_diffrn_reflns_av_R_equivalents 0.0402
_diffrn_reflns_av_unetI/netI 0.0614
_diffrn_reflns_Laue_measured_fraction_full 0.998
_diffrn_reflns_Laue_measured_fraction_max 0.998
_diffrn_reflns_limit_h_max 11
_diffrn_reflns_limit_h_min -11
_diffrn_reflns_limit_k_max 15
_diffrn_reflns_limit_k_min -15
_diffrn_reflns_limit_l_max 17
_diffrn_reflns_limit_l_min -17
_diffrn_reflns_number 12746
_diffrn_reflns_point_group_measured_fraction_full 0.998
_diffrn_reflns_point_group_measured_fraction_max 0.998
_diffrn_reflns_theta_full 24.997
_diffrn_reflns_theta_max 24.997
_diffrn_reflns_theta_min 3.116
_diffrn_source 'sealead tube'
_exptl_absorpt_coefficient_mu 0.200
_exptl_absorpt_correction_type multi-scan
_exptl_absorpt_process_details SADABS
_exptl_crystal_colour colourless
_exptl_crystal_density_diffrn 1.408
_exptl_crystal_description plate
_exptl_crystal_F_000 804
_exptl_crystal_size_max 0.27
_exptl_crystal_size_mid 0.23
_exptl_crystal_size_min 0.19
_exptl_transmission_factor_max 0.963
_exptl_transmission_factor_min 0.947
_refine_diff_density_max 0.390
_refine_diff_density_min -0.299
_refine_diff_density_rms 0.057
_refine_ls_extinction_coef 0.0038(10)
_refine_ls_extinction_expression Fc^*^=kFc[1+0.001xFc^2^\l^3^/sin(2\q)]^-1/4^
_refine_ls_extinction_method 'SHELXL-2014/7 (Sheldrick 2014'
_refine_ls_goodness_of_fit_ref 1.049
_refine_ls_hydrogen_treatment mixed
_refine_ls_matrix_type full
_refine_ls_number_parameters 587
_refine_ls_number_reflns 6486
_refine_ls_number_restraints 97
_refine_ls_restrained_S_all 1.055
_refine_ls_R_factor_all 0.1320
_refine_ls_R_factor_gt 0.0871
_refine_ls_shift/su_max 0.007
_refine_ls_shift/su_mean 0.004
_refine_ls_structure_factor_coef Fsqd
_refine_ls_weighting_details 'w=1/[\s^2^(Fo^2^)+(0.0640P)^2^+2.6710P] where P=(Fo^2^+2Fc^2^)/3'
_refine_ls_weighting_scheme calc
_refine_ls_wR_factor_gt 0.2054
_refine_ls_wR_factor_ref 0.2353
_reflns_Friedel_coverage 0.000
_reflns_number_gt 3800
_reflns_number_total 6486
_reflns_threshold_expression 'I > 2\s(I)'
_cod_data_source_file c7dt02308a2.cif
_cod_data_source_block opda-dicf3-TEACl-2b
_cod_database_code 7043974
_shelx_shelxl_version_number 2014/7
_shelx_space_group_comment
;
The symmetry employed for this shelxl refinement is uniquely defined
by the following loop, which should always be used as a source of
symmetry information in preference to the above space-group names.
They are only intended as comments.
;
_shelx_estimated_absorpt_t_min 0.947
_shelx_estimated_absorpt_t_max 0.963

loop_
_space_group_symop_operation_xyz
'x, y, z'
'-x, -y, -z'

loop_
_atom_site_label
_atom_site_type_symbol
_atom_site_fract_x
_atom_site_fract_y
_atom_site_fract_z
_atom_site_U_iso_or_equiv
_atom_site_adp_type
_atom_site_occupancy
_atom_site_site_symmetry_order
_atom_site_calc_flag
_atom_site_refinement_flags_posn
_atom_site_refinement_flags_adp
_atom_site_refinement_flags_occupancy
_atom_site_disorder_assembly
_atom_site_disorder_group
F4A F 0.5419(8) 0.7704(8) -0.0421(4) 0.137(3) Uani 0.6 1 d D . P A 1
C20 C 0.8134(9) 0.3557(8) 0.9189(5) 0.119(3) Uani 1 1 d D . . . .
F10A F 0.741(3) 0.3060(19) 0.973(3) 0.191(12) Uani 0.5 1 d D . P B 1
F11A F 0.718(4) 0.425(3) 0.8605(13) 0.230(16) Uani 0.5 1 d D . P B 1
F12A F 0.8629(19) 0.402(2) 0.971(2) 0.187(11) Uani 0.5 1 d D . P B 1
C5 C 0.6588(8) 0.7002(6) 0.0009(5) 0.125(3) Uani 1 1 d D . . . .
F5A F 0.6362(17) 0.6138(8) -0.0175(8) 0.198(6) Uani 0.6 1 d D . P A 1
F6A F 0.7759(13) 0.7116(15) -0.0312(6) 0.210(7) Uani 0.6 1 d D . P A 1
F10B F 0.6927(19) 0.342(3) 0.922(3) 0.192(12) Uani 0.5 1 d D . P B 2
F11B F 0.786(3) 0.4553(12) 0.8731(18) 0.168(12) Uani 0.5 1 d D . P B 2
F12B F 0.830(3) 0.354(3) 1.0054(12) 0.245(18) Uani 0.5 1 d D . P B 2
Cl1 Cl 0.84176(13) 0.45802(10) 0.52461(8) 0.0639(4) Uani 1 1 d . . . . .
O2 O 0.9865(4) 0.4063(3) 0.2132(2) 0.0730(10) Uani 1 1 d . . . . .
O1 O 1.2470(4) 0.1012(3) 0.6278(3) 0.0942(12) Uani 1 1 d . . . . .
N2 N 1.1048(4) 0.3902(3) 0.3464(2) 0.0618(10) Uani 1 1 d . . . . .
H2N H 1.1138 0.4251 0.3868 0.074 Uiso 1 1 calc R U . . .
N1 N 0.9003(4) 0.5297(3) 0.3042(2) 0.0630(10) Uani 1 1 d . . . . .
H1N H 0.9133 0.5445 0.3560 0.076 Uiso 1 1 calc R U . . .
N4 N 1.0619(4) 0.2464(3) 0.6523(3) 0.0702(11) Uani 1 1 d . . . . .
H4N H 0.9982 0.3036 0.6234 0.084 Uiso 1 1 calc R U . . .
N3 N 1.1542(4) 0.2470(3) 0.5108(3) 0.0717(12) Uani 1 1 d . . . . .
H3N H 1.0953 0.3119 0.4999 0.086 Uiso 1 1 calc R U . . .
C10 C 1.2023(5) 0.2848(4) 0.3501(3) 0.0566(11) Uani 1 1 d . . . . .
F1 F 0.4549(5) 0.8093(4) 0.3661(3) 0.1365(15) Uani 1 1 d . . . . .
C11 C 1.2661(5) 0.2519(4) 0.2721(3) 0.0706(13) Uani 1 1 d . . . . .
H11 H 1.2462 0.2999 0.2155 0.085 Uiso 1 1 calc R U . . .
C9 C 0.9968(5) 0.4392(4) 0.2815(3) 0.0567(11) Uani 1 1 d . . . . .
N5 N 0.7233(6) 0.2505(5) 0.3397(4) 0.0962(16) Uani 1 1 d . . . . .
C16 C 1.1620(5) 0.1905(4) 0.5992(3) 0.0646(12) Uani 1 1 d . . . . .
C7 C 0.7818(5) 0.6000(4) 0.2493(3) 0.0582(11) Uani 1 1 d . . . . .
F8A F 1.2149(14) 0.0091(11) 1.0459(4) 0.251(6) Uani 0.8 1 d D . P C 1
C8 C 0.6665(5) 0.6577(4) 0.2920(3) 0.0668(13) Uani 1 1 d . . . . .
H8 H 0.6677 0.6482 0.3559 0.080 Uiso 1 1 calc R U . . .
C15 C 1.2307(5) 0.2120(4) 0.4354(3) 0.0609(12) Uani 1 1 d . . . . .
C17 C 1.0511(5) 0.2214(4) 0.7478(3) 0.0649(12) Uani 1 1 d . . . . .
C2 C 0.5487(6) 0.7297(4) 0.2410(4) 0.0745(14) Uani 1 1 d . . . . .
F9A F 1.3640(8) 0.0150(8) 0.9473(8) 0.188(4) Uani 0.8 1 d D . P C 1
F2 F 0.3414(6) 0.7309(6) 0.3164(6) 0.216(4) Uani 1 1 d . . . . .
C6 C 0.7789(6) 0.6144(4) 0.1539(3) 0.0686(13) Uani 1 1 d . . . . .
H6 H 0.8561 0.5759 0.1241 0.082 Uiso 1 1 calc R U . . .
C18 C 0.9403(5) 0.2921(4) 0.7855(4) 0.0708(13) Uani 1 1 d . . . . .
H18 H 0.8750 0.3506 0.7475 0.085 Uiso 1 1 calc R U . . .
C3 C 0.5457(6) 0.7448(4) 0.1458(4) 0.0833(16) Uani 1 1 d . . . . .
H3A H 0.4673 0.7938 0.1110 0.100 Uiso 1 1 calc R U . . .
F7A F 1.2254(11) -0.0702(5) 0.9452(8) 0.200(4) Uani 0.8 1 d D . P C 1
C14 C 1.3295(5) 0.1088(4) 0.4407(4) 0.0751(14) Uani 1 1 d . . . . .
H14 H 1.3530 0.0607 0.4971 0.090 Uiso 1 1 calc R U . . .
C12 C 1.3593(6) 0.1483(5) 0.2779(4) 0.0780(15) Uani 1 1 d . . . . .
H12 H 1.3996 0.1259 0.2249 0.094 Uiso 1 1 calc R U . . .
C4 C 0.6604(6) 0.6863(4) 0.1039(3) 0.0786(15) Uani 1 1 d . . . . .
C19 C 0.9275(6) 0.2749(5) 0.8799(4) 0.0832(16) Uani 1 1 d . . . . .
C24 C 1.1463(6) 0.1327(4) 0.8049(4) 0.0786(15) Uani 1 1 d . . . . .
H24 H 1.2200 0.0840 0.7802 0.094 Uiso 1 1 calc R U . . .
C13 C 1.3924(6) 0.0786(4) 0.3613(4) 0.0807(16) Uani 1 1 d . . . . .
H13 H 1.4580 0.0099 0.3649 0.097 Uiso 1 1 calc R U . . .
C21 C 1.0224(8) 0.1883(6) 0.9372(4) 0.101(2) Uani 1 1 d . . . . .
H21 H 1.0135 0.1777 1.0007 0.121 Uiso 1 1 calc R U . . .
C22 C 1.1297(7) 0.1182(5) 0.8990(4) 0.0941(18) Uani 1 1 d . . . . .
C1 C 0.4250(8) 0.7893(7) 0.2874(6) 0.113(2) Uani 1 1 d . . . . .
C32 C 0.8540(16) 0.1455(9) 0.4923(9) 0.183(5) Uani 1 1 d D . . . .
H32A H 0.8696 0.0874 0.5451 0.274 Uiso 0.5 1 calc R U P D 1
H32B H 0.9398 0.1369 0.4593 0.274 Uiso 0.5 1 calc R U P D 1
H32C H 0.8251 0.2131 0.5119 0.274 Uiso 0.5 1 calc R U P D 1
H32D H 0.84(2) 0.142(18) 0.619(17) 0.274 Uiso 0.5 1 d . U P E 2
H32E H 0.79(3) 0.12(3) 0.51(2) 0.274 Uiso 0.5 1 d . U P F 2
H32F H 0.86(3) 0.09(2) 0.45(2) 0.274 Uiso 0.5 1 d . U P G 2
F3 F 0.3473(8) 0.8768(6) 0.2417(4) 0.263(5) Uani 1 1 d . . . . .
C26 C 0.5335(12) 0.3778(10) 0.4181(10) 0.175(5) Uani 1 1 d D . . . .
H26D H 0.4441 0.3900 0.4473 0.263 Uiso 0.5 1 calc R U P H 2
H26E H 0.6036 0.3763 0.4609 0.263 Uiso 0.5 1 calc R U P H 2
H26F H 0.5254 0.4350 0.3655 0.263 Uiso 0.5 1 calc R U P H 2
H26A H 0.49(3) 0.34(2) 0.393(19) 0.263 Uiso 0.5 1 d . U P I 1
H26B H 0.46(3) 0.42(2) 0.334(17) 0.263 Uiso 0.5 1 d . U P J 1
H26C H 0.52(3) 0.31(2) 0.473(18) 0.263 Uiso 0.5 1 d . U P K 1
C23 C 1.2354(13) 0.0193(8) 0.9590(5) 0.137(3) Uani 1 1 d D . . . .
C28B C 0.638(6) 0.321(3) 0.182(2) 0.26(3) Uani 0.45 1 d D . P L 1
H28A H 0.5918 0.3078 0.1325 0.397 Uiso 0.45 1 calc R U P L 1
H28B H 0.5817 0.3883 0.1972 0.397 Uiso 0.45 1 calc R U P L 1
H28C H 0.7291 0.3238 0.1636 0.397 Uiso 0.45 1 calc R U P L 1
C30B C 0.883(3) 0.135(2) 0.2458(18) 0.155(9) Uani 0.55 1 d . . P M 2
H30A H 0.8919 0.0759 0.2170 0.232 Uiso 0.55 1 calc R U P M 2
H30B H 0.8837 0.1970 0.1997 0.232 Uiso 0.55 1 calc R U P M 2
H30C H 0.9598 0.1160 0.2893 0.232 Uiso 0.55 1 calc R U P M 2
C25A C 0.5785(11) 0.2661(10) 0.3863(8) 0.095(3) Uani 0.55 1 d D . P N 2
H25A H 0.5869 0.2077 0.4390 0.114 Uiso 0.55 1 calc R U P N 2
H25B H 0.5083 0.2666 0.3431 0.114 Uiso 0.55 1 calc R U P N 2
C27A C 0.6962(12) 0.3608(9) 0.2630(9) 0.099(4) Uani 0.55 1 d D . P N 2
H27A H 0.6807 0.4192 0.2954 0.118 Uiso 0.55 1 calc R U P N 2
H27B H 0.7827 0.3545 0.2298 0.118 Uiso 0.55 1 calc R U P N 2
C29A C 0.8997(19) 0.2039(17) 0.3169(13) 0.132(7) Uani 0.45 1 d . . P N 1
H29A H 0.9169 0.2574 0.2673 0.158 Uiso 0.45 1 calc R U P N 1
H29B H 0.9516 0.2029 0.3709 0.158 Uiso 0.45 1 calc R U P N 1
C31A C 0.733(2) 0.1436(14) 0.4267(14) 0.152(10) Uani 0.45 1 d D . P N 1
H31A H 0.6447 0.1536 0.4577 0.183 Uiso 0.45 1 calc R U P N 1
H31B H 0.7605 0.0767 0.4046 0.183 Uiso 0.45 1 calc R U P N 1
C25B C 0.6920(18) 0.3440(13) 0.3731(12) 0.125(6) Uani 0.45 1 d D . P N 1
H25C H 0.6960 0.4024 0.3234 0.151 Uiso 0.45 1 calc R U P N 1
H25D H 0.7627 0.3341 0.4198 0.151 Uiso 0.45 1 calc R U P N 1
C27B C 0.655(3) 0.224(3) 0.2712(19) 0.185(15) Uani 0.45 1 d D . P L 1
H27C H 0.5640 0.2203 0.2911 0.222 Uiso 0.45 1 calc R U P L 1
H27D H 0.7124 0.1555 0.2573 0.222 Uiso 0.45 1 calc R U P L 1
C29B C 0.7475(18) 0.1624(13) 0.2942(13) 0.107(5) Uani 0.55 1 d . . P M 2
H29C H 0.6705 0.1800 0.2500 0.128 Uiso 0.55 1 calc R U P M 2
H29D H 0.7466 0.0991 0.3394 0.128 Uiso 0.55 1 calc R U P M 2
C31B C 0.8283(10) 0.2476(8) 0.4027(7) 0.078(3) Uani 0.55 1 d D . P N 2
H31C H 0.7994 0.3149 0.4242 0.094 Uiso 0.55 1 calc R U P N 2
H31D H 0.9164 0.2407 0.3713 0.094 Uiso 0.55 1 calc R U P N 2
F5B F 0.621(2) 0.8044(10) -0.0366(10) 0.198(6) Uani 0.4 1 d D . P A 2
F6B F 0.596(2) 0.645(2) -0.0309(11) 0.210(7) Uani 0.4 1 d D . P A 2
F4B F 0.7747(14) 0.6581(13) -0.0375(8) 0.137(3) Uani 0.4 1 d D . P A 2
F9B F 1.289(6) 0.057(2) 1.017(3) 0.200(4) Uani 0.2 1 d D . P C 2
F7B F 1.310(7) -0.047(3) 0.9102(17) 0.251(6) Uani 0.2 1 d D . P C 2
F8B F 1.159(3) -0.015(5) 1.021(3) 0.188(4) Uani 0.2 1 d D . P C 2
C28A C 0.581(4) 0.394(2) 0.1950(18) 0.172(12) Uani 0.55 1 d . . P N 2
H28D H 0.5779 0.4600 0.1545 0.259 Uiso 0.55 1 calc R U P N 2
H28E H 0.5954 0.3385 0.1599 0.259 Uiso 0.55 1 calc R U P N 2
H28F H 0.4928 0.4036 0.2258 0.259 Uiso 0.55 1 calc R U P N 2
C30A C 0.966(4) 0.096(3) 0.291(3) 0.190(16) Uani 0.45 1 d . . P N 1
H30D H 1.0643 0.0831 0.2808 0.285 Uiso 0.45 1 calc R U P N 1
H30E H 0.9548 0.0401 0.3400 0.285 Uiso 0.45 1 calc R U P N 1
H30F H 0.9198 0.0949 0.2358 0.285 Uiso 0.45 1 calc R U P N 1

loop_
_atom_site_aniso_label
_atom_site_aniso_U_11
_atom_site_aniso_U_22
_atom_site_aniso_U_33
_atom_site_aniso_U_23
_atom_site_aniso_U_13
_atom_site_aniso_U_12
F4A 0.152(6) 0.158(6) 0.054(3) -0.026(4) -0.044(3) 0.015(5)
C20 0.121(8) 0.138(8) 0.095(6) -0.021(6) 0.038(5) -0.045(6)
F10A 0.16(2) 0.192(16) 0.20(2) -0.048(16) 0.099(19) -0.034(16)
F11A 0.20(3) 0.22(3) 0.119(11) -0.014(17) 0.038(13) 0.108(19)
F12A 0.136(11) 0.196(16) 0.25(3) -0.16(2) 0.024(15) -0.015(11)
C5 0.135(8) 0.103(6) 0.101(6) -0.039(5) -0.044(5) 0.022(5)
F5A 0.306(14) 0.126(6) 0.112(6) -0.049(5) -0.095(7) 0.019(7)
F6A 0.184(9) 0.43(2) 0.065(4) -0.074(8) 0.016(5) -0.150(11)
F10B 0.085(9) 0.21(3) 0.28(4) -0.08(2) 0.029(16) -0.044(15)
F11B 0.21(3) 0.107(9) 0.18(2) -0.049(12) 0.094(18) -0.036(13)
F12B 0.23(3) 0.40(4) 0.090(8) -0.117(16) 0.032(11) -0.06(2)
Cl1 0.0672(8) 0.0666(7) 0.0568(7) -0.0151(5) -0.0025(5) -0.0190(6)
O2 0.081(2) 0.075(2) 0.063(2) -0.0268(18) -0.0057(17) -0.0165(18)
O1 0.108(3) 0.059(2) 0.080(2) 0.0012(19) 0.012(2) 0.007(2)
N2 0.074(3) 0.053(2) 0.056(2) -0.0142(18) -0.0086(19) -0.0149(19)
N1 0.082(3) 0.055(2) 0.045(2) -0.0104(17) -0.0065(18) -0.013(2)
N4 0.075(3) 0.061(2) 0.058(2) -0.0052(19) -0.003(2) -0.005(2)
N3 0.085(3) 0.054(2) 0.056(2) -0.0071(19) 0.002(2) -0.001(2)
C10 0.062(3) 0.055(3) 0.058(3) -0.018(2) -0.002(2) -0.021(2)
F1 0.134(4) 0.148(4) 0.120(3) -0.062(3) 0.027(3) -0.019(3)
C11 0.074(3) 0.079(4) 0.063(3) -0.025(3) 0.002(2) -0.024(3)
C9 0.068(3) 0.055(3) 0.051(3) -0.012(2) 0.003(2) -0.024(2)
N5 0.109(4) 0.121(4) 0.098(4) -0.043(3) 0.018(3) -0.078(4)
C16 0.070(3) 0.050(3) 0.066(3) -0.011(2) 0.000(2) -0.010(2)
C7 0.071(3) 0.053(3) 0.051(2) -0.011(2) -0.004(2) -0.020(2)
F8A 0.327(15) 0.229(11) 0.079(4) 0.066(5) -0.035(6) 0.005(9)
C8 0.076(4) 0.063(3) 0.061(3) -0.015(2) 0.001(2) -0.022(3)
C15 0.063(3) 0.056(3) 0.063(3) -0.018(2) 0.000(2) -0.016(2)
C17 0.069(3) 0.061(3) 0.064(3) -0.010(2) 0.001(2) -0.023(3)
C2 0.073(4) 0.068(3) 0.076(3) -0.019(3) 0.001(3) -0.013(3)
F9A 0.130(6) 0.170(7) 0.203(8) 0.066(6) -0.066(5) -0.026(5)
F2 0.127(4) 0.284(8) 0.316(9) -0.193(8) 0.100(5) -0.103(5)
C6 0.082(4) 0.065(3) 0.052(3) -0.012(2) 0.000(2) -0.016(3)
C18 0.065(3) 0.071(3) 0.074(3) -0.009(3) 0.002(3) -0.024(3)
C3 0.085(4) 0.073(4) 0.081(4) -0.013(3) -0.020(3) -0.011(3)
F7A 0.272(10) 0.083(4) 0.194(9) 0.044(4) -0.044(7) -0.030(5)
C14 0.078(4) 0.058(3) 0.078(3) -0.015(3) -0.004(3) -0.006(3)
C12 0.076(4) 0.084(4) 0.075(4) -0.038(3) 0.007(3) -0.015(3)
C4 0.093(4) 0.075(4) 0.055(3) -0.011(3) -0.016(3) -0.012(3)
C19 0.088(4) 0.092(4) 0.068(3) -0.012(3) 0.016(3) -0.031(3)
C24 0.089(4) 0.062(3) 0.069(3) 0.003(3) -0.005(3) -0.015(3)
C13 0.079(4) 0.065(3) 0.093(4) -0.035(3) 0.003(3) -0.008(3)
C21 0.122(6) 0.110(5) 0.065(4) 0.001(4) 0.011(4) -0.045(4)
C22 0.108(5) 0.079(4) 0.080(4) 0.009(3) -0.008(4) -0.025(4)
C1 0.092(6) 0.124(6) 0.109(6) -0.040(5) -0.006(4) -0.008(5)
C32 0.173(11) 0.155(10) 0.189(12) -0.023(8) -0.073(9) -0.013(8)
F3 0.237(7) 0.229(7) 0.138(4) -0.006(4) 0.023(4) 0.141(6)
C26 0.124(8) 0.170(11) 0.223(13) -0.090(10) 0.000(8) -0.009(7)
C23 0.199(11) 0.112(7) 0.073(5) 0.022(4) -0.019(6) -0.040(7)
C28B 0.34(7) 0.43(8) 0.098(19) -0.02(4) -0.06(3) -0.25(7)
C30B 0.20(3) 0.15(2) 0.15(2) -0.088(17) 0.048(17) -0.070(19)
C25A 0.060(7) 0.122(10) 0.107(9) -0.022(7) -0.004(6) -0.036(6)
C27A 0.089(8) 0.094(8) 0.113(9) 0.014(7) 0.001(7) -0.051(7)
C29A 0.130(15) 0.185(19) 0.115(13) -0.011(13) 0.015(11) -0.111(15)
C31A 0.17(2) 0.093(12) 0.23(3) -0.064(14) 0.11(2) -0.082(14)
C25B 0.19(2) 0.091(11) 0.119(13) -0.014(10) -0.027(12) -0.075(13)
C27B 0.13(2) 0.34(5) 0.17(3) -0.15(3) 0.018(19) -0.14(3)
C29B 0.113(13) 0.114(11) 0.127(12) -0.055(10) 0.022(11) -0.064(10)
C31B 0.051(6) 0.079(7) 0.109(8) -0.035(6) -0.009(5) -0.017(5)
F5B 0.306(14) 0.126(6) 0.112(6) -0.049(5) -0.095(7) 0.019(7)
F6B 0.184(9) 0.43(2) 0.065(4) -0.074(8) 0.016(5) -0.150(11)
F4B 0.152(6) 0.158(6) 0.054(3) -0.026(4) -0.044(3) 0.015(5)
F9B 0.272(10) 0.083(4) 0.194(9) 0.044(4) -0.044(7) -0.030(5)
F7B 0.327(15) 0.229(11) 0.079(4) 0.066(5) -0.035(6) 0.005(9)
F8B 0.130(6) 0.170(7) 0.203(8) 0.066(6) -0.066(5) -0.026(5)
C28A 0.21(2) 0.18(2) 0.118(18) 0.055(15) -0.074(17) -0.10(2)
C30A 0.19(4) 0.22(4) 0.19(4) -0.13(3) 0.07(2) -0.06(3)

loop_
_atom_type_symbol
_atom_type_description
_atom_type_scat_dispersion_real
_atom_type_scat_dispersion_imag
_atom_type_scat_source
C C 0.0033 0.0016 'International Tables Vol C Tables 4.2.6.8 and 6.1.1.4'
H H 0.0000 0.0000 'International Tables Vol C Tables 4.2.6.8 and 6.1.1.4'
N N 0.0061 0.0033 'International Tables Vol C Tables 4.2.6.8 and 6.1.1.4'
O O 0.0106 0.0060 'International Tables Vol C Tables 4.2.6.8 and 6.1.1.4'
F F 0.0171 0.0103 'International Tables Vol C Tables 4.2.6.8 and 6.1.1.4'
Cl Cl 0.1484 0.1585 'International Tables Vol C Tables 4.2.6.8 and 6.1.1.4'

loop_
_geom_angle_atom_site_label_1
_geom_angle_atom_site_label_2
_geom_angle_atom_site_label_3
_geom_angle
F10B C20 F12B 98.9(19)
F11A C20 F12A 112(2)
F11A C20 F10A 102.7(19)
F12A C20 F10A 104.7(19)
F10B C20 F11B 103.6(19)
F12B C20 F11B 109(2)
F10B C20 C19 114.8(15)
F11A C20 C19 115.7(12)
F12B C20 C19 115.3(13)
F12A C20 C19 112.1(11)
F10A C20 C19 108.6(14)
F11B C20 C19 114.0(13)
F4B C5 F6B 92.7(14)
F6A C5 F4A 115.7(11)
F4B C5 F5B 104.1(14)
F6B C5 F5B 117.1(13)
F6A C5 F5A 113.3(11)
F4A C5 F5A 94.9(9)
F4B C5 C4 118.3(7)
F6B C5 C4 115.0(11)
F6A C5 C4 110.2(7)
F4A C5 C4 115.0(7)
F5B C5 C4 108.9(8)
F5A C5 C4 106.5(8)
C9 N2 C10 123.3(4)
C9 N1 C7 125.2(4)
C16 N4 C17 127.6(4)
C16 N3 C15 127.9(4)
C11 C10 C15 119.9(4)
C11 C10 N2 121.8(4)
C15 C10 N2 118.3(4)
C12 C11 C10 120.4(5)
O2 C9 N2 124.3(4)
O2 C9 N1 123.9(4)
N2 C9 N1 111.8(4)
C25B N5 C27B 131.3(17)
C31B N5 C29B 119.3(9)
C31B N5 C25A 111.0(7)
C29B N5 C25A 106.4(8)
C31B N5 C27A 106.2(6)
C29B N5 C27A 109.0(10)
C25A N5 C27A 103.8(7)
C25B N5 C31A 110.6(10)
C27B N5 C31A 99.4(15)
C25B N5 C29A 110.1(10)
C27B N5 C29A 104.7(14)
C31A N5 C29A 94.2(9)
O1 C16 N3 124.4(5)
O1 C16 N4 123.8(5)
N3 C16 N4 111.8(4)
C8 C7 C6 119.3(4)
C8 C7 N1 118.4(4)
C6 C7 N1 122.2(4)
C7 C8 C2 120.6(5)
C14 C15 C10 119.0(4)
C14 C15 N3 123.6(4)
C10 C15 N3 117.4(4)
C18 C17 C24 119.9(5)
C18 C17 N4 116.5(4)
C24 C17 N4 123.6(5)
C8 C2 C3 120.2(5)
C8 C2 C1 120.2(5)
C3 C2 C1 119.6(6)
C4 C6 C7 119.4(5)
C19 C18 C17 119.4(5)
C4 C3 C2 118.8(5)
C13 C14 C15 119.6(5)
C13 C12 C11 120.0(5)
C3 C4 C6 121.7(5)
C3 C4 C5 119.7(5)
C6 C4 C5 118.6(5)
C21 C19 C18 121.1(6)
C21 C19 C20 120.4(6)
C18 C19 C20 118.4(6)
C22 C24 C17 118.9(5)
C12 C13 C14 121.0(5)
C22 C21 C19 118.8(6)
C21 C22 C24 121.8(6)
C21 C22 C23 121.0(6)
C24 C22 C23 117.2(7)
F3 C1 F1 106.3(8)
F3 C1 F2 106.1(8)
F1 C1 F2 100.4(7)
F3 C1 C2 116.3(8)
F1 C1 C2 114.4(6)
F2 C1 C2 111.8(7)
F7B C23 F8B 118(4)
F9A C23 F8A 107.0(12)
F7B C23 F9B 123(5)
F8B C23 F9B 92(3)
F9A C23 F7A 107.8(11)
F8A C23 F7A 100.7(12)
F9A C23 C22 113.4(8)
F7B C23 C22 111.3(16)
F8B C23 C22 104(2)
F8A C23 C22 114.8(8)
F9B C23 C22 105.4(16)
F7A C23 C22 112.2(8)
N5 C25A C26 107.3(8)
C28A C27A N5 119.1(14)
C30A C29A N5 120.9(19)
C32 C31A N5 101.6(9)
N5 C25B C26 112.2(10)
N5 C27B C28B 105.3(17)
N5 C29B C30B 114.0(14)
N5 C31B C32 111.6(7)

loop_
_geom_bond_atom_site_label_1
_geom_bond_atom_site_label_2
_geom_bond_distance
F4A C5 1.320(8)
C20 F10B 1.287(13)
C20 F11A 1.291(13)
C20 F12B 1.296(12)
C20 F12A 1.295(12)
C20 F10A 1.297(13)
C20 F11B 1.310(13)
C20 C19 1.484(9)
C5 F4B 1.282(13)
C5 F6B 1.289(13)
C5 F6A 1.298(10)
C5 F5B 1.324(12)
C5 F5A 1.337(11)
C5 C4 1.503(9)
O2 C9 1.210(5)
O1 C16 1.215(5)
N2 C9 1.371(5)
N2 C10 1.417(5)
N1 C9 1.373(6)
N1 C7 1.406(5)
N4 C16 1.369(6)
N4 C17 1.398(6)
N3 C16 1.364(6)
N3 C15 1.406(6)
C10 C11 1.383(6)
C10 C15 1.404(6)
F1 C1 1.320(8)
C11 C12 1.381(7)
N5 C25B 1.381(15)
N5 C27B 1.41(2)
N5 C31B 1.424(10)
N5 C29B 1.430(15)
N5 C25A 1.555(12)
N5 C27A 1.619(11)
N5 C31A 1.698(19)
N5 C29A 1.717(19)
C7 C8 1.376(6)
C7 C6 1.390(6)
F8A C23 1.286(9)
C8 C2 1.382(7)
C15 C14 1.397(6)
C17 C18 1.385(7)
C17 C24 1.390(6)
C2 C3 1.387(7)
C2 C1 1.469(9)
F9A C23 1.281(10)
F2 C1 1.334(10)
C6 C4 1.380(7)
C18 C19 1.382(7)
C3 C4 1.368(7)
F7A C23 1.298(10)
C14 C13 1.386(7)
C12 C13 1.365(8)
C19 C21 1.377(8)
C24 C22 1.382(8)
C21 C22 1.365(9)
C22 C23 1.524(10)
C1 F3 1.244(9)
C32 C31A 1.594(16)
C32 C31B 1.658(13)
C26 C25A 1.582(13)
C26 C25B 1.659(15)
C23 F7B 1.284(17)
C23 F8B 1.284(16)
C23 F9B 1.295(17)
C28B C27B 1.618(18)
C30B C29B 1.48(3)
C27A C28A 1.46(3)
C29A C30A 1.51(4)
